data_7202153
loop_
_publ_author_name
'Zheng, Guoli'
'Zhang, Feng'
'Li, Yinyan'
'Zhang, Hongjie'

_publ_section_title
;
 Guest inducing p-sulfonatocalix[4]arene into three-dimensional capsule
 architecture and a mixed A--B double layer framework
;
_journal_issue 11
_journal_name_full CrystEngComm
_journal_page_first 1560
_journal_paper_doi 10.1039/b805628e
_journal_volume 10
_journal_year 2008
_chemical_formula_sum 'C32 H44 Eu N2 Na2 O28.5 S4'
_chemical_formula_weight 1238.87
_chemical_name_systematic
;
?
;
_space_group_IT_number 15
_symmetry_cell_setting monoclinic
_symmetry_space_group_name_Hall '-C 2yc'
_symmetry_space_group_name_H-M 'C 1 2/c 1'
_atom_sites_solution_hydrogens geom
_atom_sites_solution_primary direct
_atom_sites_solution_secondary difmap
_audit_creation_method SHELXL-97
_cell_angle_alpha 90.00
_cell_angle_beta 133.979(2)
_cell_angle_gamma 90.00
_cell_formula_units_Z 8
_cell_length_a 31.695(3)
_cell_length_b 17.9061(12)
_cell_length_c 22.221(2)
_cell_measurement_temperature 293(2)
_cell_volume 9074.9(14)
_computing_cell_refinement 'Bruker SAINT'
_computing_data_collection 'Bruker SMART'
_computing_data_reduction 'Bruker SAINT'
_computing_molecular_graphics 'SHELXTL-PLUS (Sheldrick, 1990)'
_computing_publication_material SHELXL-97
_computing_structure_refinement 'SHELXL-97 (Sheldrick, 1997)'
_computing_structure_solution 'SHELXS-97(Sheldrick, 1997)'
_diffrn_ambient_temperature 293(2)
_diffrn_measured_fraction_theta_full 0.984
_diffrn_measured_fraction_theta_max 0.984
_diffrn_measurement_method '\w scans'
_diffrn_radiation_monochromator graphite
_diffrn_radiation_source 'fine-focus sealed tube'
_diffrn_radiation_type MoK\a
_diffrn_radiation_wavelength 0.71073
_diffrn_reflns_av_R_equivalents 0.0704
_diffrn_reflns_av_sigmaI/netI 0.0966
_diffrn_reflns_limit_h_max 40
_diffrn_reflns_limit_h_min -36
_diffrn_reflns_limit_k_max 19
_diffrn_reflns_limit_k_min -22
_diffrn_reflns_limit_l_max 26
_diffrn_reflns_limit_l_min -28
_diffrn_reflns_number 25738
_diffrn_reflns_theta_full 26.85
_diffrn_reflns_theta_max 26.85
_diffrn_reflns_theta_min 1.46
_diffrn_standards_decay_% 0
_diffrn_standards_interval_count 0
_diffrn_standards_interval_time .
_diffrn_standards_number 0
_exptl_absorpt_coefficient_mu 1.686
_exptl_absorpt_correction_T_max 0.756
_exptl_absorpt_correction_T_min 0.636
_exptl_absorpt_correction_type multi-scan
_exptl_crystal_colour yellow
_exptl_crystal_density_diffrn 1.814
_exptl_crystal_density_method 'not measured'
_exptl_crystal_description bolck
_exptl_crystal_F_000 5016
_exptl_crystal_size_max 0.19
_exptl_crystal_size_mid 0.17
_exptl_crystal_size_min 0.16
_refine_diff_density_max 8.900
_refine_diff_density_min -0.864
_refine_diff_density_rms 0.170
_refine_ls_extinction_method none
_refine_ls_goodness_of_fit_ref 1.010
_refine_ls_hydrogen_treatment constr
_refine_ls_matrix_type full
_refine_ls_number_parameters 632
_refine_ls_number_reflns 9603
_refine_ls_number_restraints 0
_refine_ls_restrained_S_all 1.010
_refine_ls_R_factor_all 0.1084
_refine_ls_R_factor_gt 0.0597
_refine_ls_shift/su_max 0.001
_refine_ls_shift/su_mean 0.000
_refine_ls_structure_factor_coef Fsqd
_refine_ls_weighting_details 'calc w=1/[\s^2^(Fo^2^)+(0.0876P)^2^+0.0000P] where P=(Fo^2^+2Fc^2^)/3'
_refine_ls_weighting_scheme calc
_refine_ls_wR_factor_gt 0.1377
_refine_ls_wR_factor_ref 0.1622
_reflns_number_gt 6193
_reflns_number_total 9603
_reflns_threshold_expression >2sigma(I)
_cod_data_source_file b805628e.txt
_cod_data_source_block 1
_cod_depositor_comments
;
The following automatic conversions were performed:
'_symmetry_cell_setting' value 'Monoclinic' changed to 'monoclinic'
according to '/home/saulius/struct/CIF-dictionaries/cif_core.dic'
dictionary named 'cif_core.dic' version 2.4.1 from 2010-06-29.

Automatic conversion script
Id: cif_fix_enum 1527 2010-12-29 10:47:43Z saulius 
;
_cod_original_cell_volume 9074.9(13)
_cod_original_sg_symbol_H-M c2/c
_cod_original_formula_sum 'C32 H44 Eu N2 Na2 O28.50 S4'
_cod_database_code 7202153

loop_
_symmetry_equiv_pos_as_xyz
'x, y, z'
'-x, y, -z+1/2'
'x+1/2, y+1/2, z'
'-x+1/2, y+1/2, -z+1/2'
'-x, -y, -z'
'x, -y, z-1/2'
'-x+1/2, -y+1/2, -z'
'x+1/2, -y+1/2, z-1/2'

loop_
_atom_site_label
_atom_site_type_symbol
_atom_site_fract_x
_atom_site_fract_y
_atom_site_fract_z
_atom_site_U_iso_or_equiv
_atom_site_adp_type
_atom_site_occupancy
_atom_site_symmetry_multiplicity
_atom_site_calc_flag
_atom_site_refinement_flags
_atom_site_disorder_assembly
_atom_site_disorder_group
Eu Eu 0.666182(16) -0.275119(19) 0.16818(2) 0.01875(12) Uani 1 1 d . . .
Na1 Na 0.59054(14) 0.29801(19) 0.2195(2) 0.0383(8) Uani 1 1 d . . .
Na2 Na 0.99847(15) -0.0285(2) 0.6489(2) 0.0448(9) Uani 1 1 d . . .
S1 S 0.56344(9) 0.21572(11) 0.02969(13) 0.0308(5) Uani 1 1 d . . .
S2 S 0.60876(9) 0.16551(12) 0.39360(14) 0.0336(5) Uani 1 1 d . . .
S3 S 0.82830(9) -0.10855(10) 0.69155(12) 0.0265(4) Uani 1 1 d . . .
S4 S 0.85985(8) 0.07509(10) 0.42602(12) 0.0244(4) Uani 1 1 d . . .
C1 C 0.6231(3) 0.0086(4) 0.1216(4) 0.0210(15) Uani 1 1 d . . .
C2 C 0.6162(3) 0.0794(4) 0.0923(4) 0.0238(16) Uani 1 1 d . . .
H2 H 0.6413 0.0963 0.0871 0.029 Uiso 1 1 calc R . .
C3 C 0.5729(3) 0.1257(4) 0.0706(5) 0.0240(16) Uani 1 1 d . . .
C4 C 0.5350(3) 0.1014(4) 0.0774(5) 0.0230(16) Uani 1 1 d . . .
H4 H 0.5056 0.1330 0.0620 0.028 Uiso 1 1 calc R . .
C5 C 0.5403(3) 0.0314(4) 0.1065(4) 0.0221(15) Uani 1 1 d . . .
C6 C 0.5843(3) -0.0145(4) 0.1284(4) 0.0225(15) Uani 1 1 d . . .
C7 C 0.5029(3) 0.0076(4) 0.1223(4) 0.0225(15) Uani 1 1 d . . .
H7A H 0.4875 -0.0421 0.0997 0.027 Uiso 1 1 calc R . .
H7B H 0.4700 0.0415 0.0939 0.027 Uiso 1 1 calc R . .
C8 C 0.5388(3) 0.0075(4) 0.2158(4) 0.0227(15) Uani 1 1 d . . .
C9 C 0.5556(3) 0.0760(4) 0.2571(4) 0.0224(15) Uani 1 1 d . . .
H9 H 0.5434 0.1202 0.2270 0.027 Uiso 1 1 calc R . .
C10 C 0.5903(3) 0.0788(4) 0.3431(5) 0.0279(17) Uani 1 1 d . . .
C11 C 0.6089(3) 0.0122(4) 0.3874(5) 0.0270(17) Uani 1 1 d . . .
H11 H 0.6335 0.0139 0.4451 0.032 Uiso 1 1 calc R . .
C12 C 0.5918(3) -0.0569(4) 0.3479(5) 0.0255(16) Uani 1 1 d . . .
C13 C 0.5558(3) -0.0578(4) 0.2614(5) 0.0231(16) Uani 1 1 d . . .
C14 C 0.6151(3) -0.1274(4) 0.3989(5) 0.0264(17) Uani 1 1 d . . .
H14A H 0.5944 -0.1700 0.3617 0.032 Uiso 1 1 calc R . .
H14B H 0.6078 -0.1264 0.4347 0.032 Uiso 1 1 calc R . .
C15 C 0.6803(3) -0.1365(4) 0.4522(5) 0.0262(17) Uani 1 1 d . . .
C16 C 0.7206(3) -0.1211(4) 0.5363(5) 0.0253(16) Uani 1 1 d . . .
H16 H 0.7078 -0.1066 0.5616 0.030 Uiso 1 1 calc R . .
C17 C 0.7809(3) -0.1271(4) 0.5845(5) 0.0243(16) Uani 1 1 d . . .
C18 C 0.8002(3) -0.1488(4) 0.5479(5) 0.0253(17) Uani 1 1 d . . .
H18 H 0.8402 -0.1537 0.5804 0.030 Uiso 1 1 calc R . .
C19 C 0.7602(3) -0.1638(4) 0.4617(5) 0.0211(15) Uani 1 1 d . . .
C20 C 0.6997(3) -0.1585(4) 0.4147(5) 0.0240(16) Uani 1 1 d . . .
C21 C 0.7807(3) -0.1846(4) 0.4196(5) 0.0218(15) Uani 1 1 d . . .
H21A H 0.7576 -0.2262 0.3820 0.026 Uiso 1 1 calc R . .
H21B H 0.8213 -0.2006 0.4617 0.026 Uiso 1 1 calc R . .
C22 C 0.7753(3) -0.1192(4) 0.3705(5) 0.0202(15) Uani 1 1 d . . .
C23 C 0.8172(3) -0.0624(4) 0.4138(5) 0.0254(16) Uani 1 1 d . . .
H23 H 0.8489 -0.0661 0.4714 0.030 Uiso 1 1 calc R . .
C24 C 0.8118(3) -0.0003(4) 0.3713(5) 0.0233(16) Uani 1 1 d . . .
C25 C 0.7650(3) 0.0055(4) 0.2855(5) 0.0225(15) Uani 1 1 d . . .
H25 H 0.7615 0.0477 0.2580 0.027 Uiso 1 1 calc R . .
C26 C 0.7229(3) -0.0508(4) 0.2396(5) 0.0217(15) Uani 1 1 d . . .
C27 C 0.7287(3) -0.1145(3) 0.2836(4) 0.0183(14) Uani 1 1 d . . .
C28 C 0.6713(3) -0.0415(4) 0.1461(4) 0.0216(15) Uani 1 1 d . . .
H28A H 0.6855 -0.0213 0.1223 0.026 Uiso 1 1 calc R . .
H28B H 0.6548 -0.0904 0.1215 0.026 Uiso 1 1 calc R . .
C29 C 0.7778(4) 0.1660(5) 0.4938(7) 0.046(2) Uani 1 1 d . . .
H29 H 0.8031 0.1998 0.5372 0.055 Uiso 1 1 calc R . .
C30 C 0.7393(4) 0.1912(5) 0.4152(6) 0.036(2) Uani 1 1 d . . .
H30 H 0.7371 0.2421 0.4051 0.043 Uiso 1 1 calc R . .
C31 C 0.7412(6) 0.0465(6) 0.4429(11) 0.074(4) Uani 1 1 d . . .
H31 H 0.7404 -0.0040 0.4518 0.088 Uiso 1 1 calc R . .
C32 C 0.7054(6) 0.0720(6) 0.3670(9) 0.062(3) Uani 1 1 d . . .
H32 H 0.6803 0.0390 0.3226 0.074 Uiso 1 1 calc R . .
N1 N 0.7812(4) 0.0937(6) 0.5121(7) 0.062(3) Uani 1 1 d . . .
N2 N 0.7038(4) 0.1442(5) 0.3509(6) 0.051(2) Uani 1 1 d . . .
O1 O 0.5874(2) -0.0847(3) 0.1570(4) 0.0297(13) Uani 1 1 d . . .
H1 H 0.6160 -0.1070 0.1721 0.045 Uiso 1 1 calc R . .
O2 O 0.5372(2) -0.1256(3) 0.2237(3) 0.0298(12) Uani 1 1 d . . .
H2A H 0.5371 -0.1265 0.1866 0.045 Uiso 1 1 calc R . .
O3 O 0.6579(2) -0.1737(3) 0.3317(3) 0.0313(13) Uani 1 1 d . . .
H3 H 0.6727 -0.1967 0.3182 0.047 Uiso 1 1 calc R . .
O4 O 0.6868(2) -0.1674(2) 0.2397(3) 0.0217(11) Uani 1 1 d . . .
O5 O 0.5245(3) 0.2077(3) -0.0603(4) 0.0446(16) Uani 1 1 d . . .
O6 O 0.6201(2) 0.2419(3) 0.0691(4) 0.0492(18) Uani 1 1 d . . .
O7 O 0.5351(3) 0.2613(3) 0.0484(4) 0.0403(15) Uani 1 1 d . . .
O8 O 0.6033(4) 0.2215(3) 0.3419(5) 0.063(2) Uani 1 1 d . . .
O9 O 0.5681(3) 0.1780(4) 0.4030(4) 0.0522(18) Uani 1 1 d . . .
O10 O 0.6685(3) 0.1583(4) 0.4741(4) 0.0498(17) Uani 1 1 d . . .
O11 O 0.8870(2) -0.1269(3) 0.7303(4) 0.0392(14) Uani 1 1 d . . .
O12 O 0.8086(2) -0.1596(3) 0.7198(3) 0.0281(12) Uani 1 1 d . . .
O13 O 0.8204(3) -0.0329(3) 0.7018(4) 0.0474(16) Uani 1 1 d . . .
O14 O 0.8232(2) 0.1401(3) 0.4072(4) 0.0328(13) Uani 1 1 d . . .
O15 O 0.9029(3) 0.0563(3) 0.5132(4) 0.0443(16) Uani 1 1 d . . .
O16 O 0.8841(2) 0.0933(3) 0.3903(4) 0.0339(13) Uani 1 1 d . . .
O17 O 0.8174(5) 0.0705(6) 0.5891(7) 0.116(4) Uani 1 1 d . . .
O18 O 0.6683(3) 0.1702(6) 0.2740(5) 0.078(3) Uani 1 1 d . . .
O19 O 0.5841(2) -0.2653(3) 0.1557(4) 0.0340(13) Uani 1 1 d . . .
O20 O 0.6998(3) -0.2003(3) 0.1183(4) 0.0310(13) Uani 1 1 d . . .
O21 O 0.5806(2) -0.2379(3) 0.0279(4) 0.0345(13) Uani 1 1 d . . .
O22 O 0.7720(2) -0.2884(3) 0.2662(4) 0.0391(14) Uani 1 1 d . . .
O23 O 0.8002(3) -0.1264(4) 0.1902(6) 0.083(3) Uani 1 1 d . . .
O24 O 0.9916(3) -0.0858(4) 0.5192(5) 0.068(2) Uani 1 1 d . . .
O25 O 1.0768(4) 0.0519(5) 0.6523(6) 0.098(3) Uani 1 1 d . . .
O26 O 0.9403(5) -0.1620(5) 0.6070(7) 0.099(3) Uani 1 1 d . . .
O27 O 0.9266(5) -0.0015(10) 0.6788(8) 0.168(6) Uani 1 1 d . . .
O28 O 0.4789(5) 0.3360(6) 0.1584(7) 0.115(4) Uani 1 1 d . . .
O29 O 1.0000 -0.2448(13) 0.7500 0.054(11) Uiso 0.42(4) 2 d SP A 1
O30 O 1.0327(12) -0.2270(14) 0.7519(17) 0.065(10) Uiso 0.29(2) 1 d P A 2

loop_
_atom_site_aniso_label
_atom_site_aniso_U_11
_atom_site_aniso_U_22
_atom_site_aniso_U_33
_atom_site_aniso_U_23
_atom_site_aniso_U_13
_atom_site_aniso_U_12
Eu 0.02234(19) 0.01676(17) 0.02020(19) 0.00053(15) 0.01590(16) 0.00114(16)
Na1 0.0284(17) 0.052(2) 0.0291(18) 0.0140(15) 0.0177(16) 0.0067(15)
Na2 0.041(2) 0.062(2) 0.0295(19) 0.0024(16) 0.0237(18) 0.0008(17)
S1 0.0265(10) 0.0281(10) 0.0385(12) 0.0136(9) 0.0228(10) 0.0077(8)
S2 0.0391(12) 0.0354(11) 0.0351(12) -0.0131(9) 0.0290(11) -0.0098(9)
S3 0.0317(11) 0.0273(10) 0.0225(10) 0.0014(7) 0.0195(9) -0.0033(8)
S4 0.0284(10) 0.0192(9) 0.0258(10) 0.0023(7) 0.0188(9) -0.0023(7)
C1 0.027(4) 0.022(4) 0.021(4) -0.004(3) 0.019(3) -0.004(3)
C2 0.024(4) 0.026(4) 0.021(4) 0.004(3) 0.015(4) 0.002(3)
C3 0.027(4) 0.021(4) 0.028(4) 0.002(3) 0.020(4) -0.002(3)
C4 0.018(4) 0.029(4) 0.022(4) 0.004(3) 0.014(3) 0.006(3)
C5 0.018(4) 0.028(4) 0.015(4) 0.001(3) 0.010(3) 0.001(3)
C6 0.021(4) 0.024(4) 0.018(4) 0.000(3) 0.012(3) -0.002(3)
C7 0.024(4) 0.023(4) 0.021(4) 0.001(3) 0.016(3) 0.001(3)
C8 0.020(4) 0.034(4) 0.022(4) 0.000(3) 0.017(3) 0.002(3)
C9 0.024(4) 0.029(4) 0.018(4) 0.000(3) 0.016(3) 0.003(3)
C10 0.026(4) 0.038(5) 0.027(4) -0.004(3) 0.021(4) 0.000(3)
C11 0.020(4) 0.044(5) 0.013(4) 0.003(3) 0.010(3) 0.004(3)
C12 0.022(4) 0.036(4) 0.026(4) 0.003(3) 0.019(4) 0.004(3)
C13 0.018(4) 0.034(4) 0.020(4) -0.006(3) 0.014(3) -0.005(3)
C14 0.026(4) 0.032(4) 0.031(4) 0.004(3) 0.023(4) 0.002(3)
C15 0.034(4) 0.027(4) 0.030(4) 0.006(3) 0.027(4) -0.002(3)
C16 0.033(4) 0.031(4) 0.025(4) 0.004(3) 0.025(4) 0.006(3)
C17 0.033(4) 0.021(4) 0.028(4) 0.005(3) 0.024(4) 0.000(3)
C18 0.029(4) 0.021(4) 0.027(4) 0.007(3) 0.020(4) -0.002(3)
C19 0.030(4) 0.018(3) 0.027(4) 0.001(3) 0.024(4) 0.000(3)
C20 0.026(4) 0.022(4) 0.023(4) 0.001(3) 0.017(4) 0.000(3)
C21 0.023(4) 0.020(4) 0.025(4) 0.001(3) 0.018(4) 0.006(3)
C22 0.024(4) 0.020(3) 0.025(4) -0.001(3) 0.021(4) 0.000(3)
C23 0.033(4) 0.021(4) 0.027(4) 0.000(3) 0.023(4) 0.001(3)
C24 0.026(4) 0.020(4) 0.030(4) -0.002(3) 0.022(4) -0.004(3)
C25 0.020(4) 0.020(4) 0.030(4) 0.004(3) 0.018(4) 0.000(3)
C26 0.026(4) 0.022(4) 0.022(4) 0.002(3) 0.019(4) 0.002(3)
C27 0.024(4) 0.013(3) 0.022(4) -0.003(3) 0.018(3) 0.002(3)
C28 0.027(4) 0.024(4) 0.019(4) 0.002(3) 0.018(4) 0.002(3)
C29 0.055(6) 0.044(5) 0.060(7) -0.004(5) 0.048(6) -0.005(5)
C30 0.040(5) 0.032(5) 0.051(6) 0.002(4) 0.037(5) -0.004(4)
C31 0.096(10) 0.031(6) 0.143(14) 0.002(7) 0.101(11) 0.003(6)
C32 0.084(9) 0.048(7) 0.094(10) -0.029(6) 0.076(9) -0.029(6)
N1 0.075(7) 0.065(6) 0.081(7) 0.029(5) 0.067(7) 0.029(5)
N2 0.040(5) 0.078(6) 0.061(6) -0.007(5) 0.045(5) -0.008(4)
O1 0.042(4) 0.018(3) 0.045(4) 0.010(2) 0.036(3) 0.008(2)
O2 0.036(3) 0.025(3) 0.030(3) -0.002(2) 0.024(3) -0.002(2)
O3 0.031(3) 0.045(3) 0.025(3) -0.009(2) 0.022(3) -0.004(3)
O4 0.033(3) 0.015(2) 0.024(3) -0.001(2) 0.023(3) -0.002(2)
O5 0.041(4) 0.051(4) 0.037(4) 0.018(3) 0.025(3) 0.016(3)
O6 0.026(3) 0.041(4) 0.062(5) 0.028(3) 0.023(3) 0.005(3)
O7 0.044(4) 0.026(3) 0.055(4) 0.008(3) 0.036(3) 0.010(3)
O8 0.106(6) 0.038(4) 0.055(5) -0.010(3) 0.060(5) -0.013(4)
O9 0.048(4) 0.066(4) 0.066(5) -0.029(4) 0.048(4) -0.015(3)
O10 0.036(4) 0.053(4) 0.048(4) -0.028(3) 0.025(3) -0.014(3)
O11 0.028(3) 0.054(4) 0.036(3) 0.003(3) 0.023(3) -0.003(3)
O12 0.029(3) 0.029(3) 0.025(3) 0.005(2) 0.019(3) -0.003(2)
O13 0.077(5) 0.027(3) 0.044(4) -0.002(3) 0.044(4) -0.001(3)
O14 0.044(3) 0.022(3) 0.048(4) 0.002(2) 0.038(3) 0.001(2)
O15 0.051(4) 0.033(3) 0.029(3) 0.004(3) 0.020(3) -0.009(3)
O16 0.037(3) 0.033(3) 0.044(4) -0.004(3) 0.033(3) -0.008(2)
O17 0.115(8) 0.156(10) 0.111(8) 0.094(8) 0.091(8) 0.075(7)
O18 0.046(5) 0.148(8) 0.047(5) 0.007(5) 0.036(4) 0.003(5)
O19 0.027(3) 0.041(3) 0.040(3) 0.004(3) 0.026(3) 0.005(2)
O20 0.048(4) 0.023(3) 0.043(3) 0.001(2) 0.040(3) 0.001(2)
O21 0.030(3) 0.042(3) 0.034(3) 0.010(3) 0.024(3) 0.008(3)
O22 0.027(3) 0.056(4) 0.029(3) 0.001(3) 0.017(3) 0.004(3)
O23 0.058(5) 0.065(5) 0.120(8) -0.016(5) 0.059(6) -0.024(4)
O24 0.061(5) 0.059(5) 0.081(6) -0.001(4) 0.048(5) 0.004(4)
O25 0.088(7) 0.079(6) 0.082(7) 0.006(5) 0.043(6) 0.004(5)
O26 0.118(8) 0.087(7) 0.117(8) -0.007(6) 0.091(8) 0.004(6)
O27 0.103(9) 0.279(18) 0.121(11) 0.064(12) 0.077(9) 0.026(11)
O28 0.101(8) 0.094(7) 0.134(10) 0.014(7) 0.076(8) -0.008(6)

loop_
_atom_type_symbol
_atom_type_description
_atom_type_scat_dispersion_real
_atom_type_scat_dispersion_imag
_atom_type_scat_source
C C 0.0033 0.0016 'International Tables Vol C Tables 4.2.6.8 and 6.1.1.4'
H H 0.0000 0.0000 'International Tables Vol C Tables 4.2.6.8 and 6.1.1.4'
N N 0.0061 0.0033 'International Tables Vol C Tables 4.2.6.8 and 6.1.1.4'
O O 0.0106 0.0060 'International Tables Vol C Tables 4.2.6.8 and 6.1.1.4'
Na Na 0.0362 0.0249 'International Tables Vol C Tables 4.2.6.8 and 6.1.1.4'
S S 0.1246 0.1234 'International Tables Vol C Tables 4.2.6.8 and 6.1.1.4'
Eu Eu -0.1578 3.6682 'International Tables Vol C Tables 4.2.6.8 and 6.1.1.4'

loop_
_geom_angle_atom_site_label_1
_geom_angle_atom_site_label_2
_geom_angle_atom_site_label_3
_geom_angle
_geom_angle_site_symmetry_1
_geom_angle_site_symmetry_3
_geom_angle_publ_flag
O4 Eu O12 87.75(17) . 7_646 ?
O4 Eu O21 100.85(18) . . ?
O12 Eu O21 139.90(18) 7_646 . ?
O4 Eu O20 81.14(17) . . ?
O12 Eu O20 146.83(19) 7_646 . ?
O21 Eu O20 73.17(19) . . ?
O4 Eu O19 77.59(18) . . ?
O12 Eu O19 72.75(18) 7_646 . ?
O21 Eu O19 71.12(19) . . ?
O20 Eu O19 133.63(18) . . ?
O4 Eu O22 84.76(19) . . ?
O12 Eu O22 75.97(19) 7_646 . ?
O21 Eu O22 143.32(19) . . ?
O20 Eu O22 72.0(2) . . ?
O19 Eu O22 144.4(2) . . ?
O4 Eu O14 152.69(17) . 4_645 ?
O12 Eu O14 108.10(18) 7_646 4_645 ?
O21 Eu O14 81.51(19) . 4_645 ?
O20 Eu O14 73.47(17) . 4_645 ?
O19 Eu O14 127.78(18) . 4_645 ?
O22 Eu O14 78.04(19) . 4_645 ?
O4 Eu O16 151.99(16) . 4_645 ?
O12 Eu O16 73.69(18) 7_646 4_645 ?
O21 Eu O16 81.73(18) . 4_645 ?
O20 Eu O16 125.53(17) . 4_645 ?
O19 Eu O16 76.95(17) . 4_645 ?
O22 Eu O16 109.96(18) . 4_645 ?
O14 Eu O16 55.26(16) 4_645 4_645 ?
O4 Eu S4 178.67(14) . 4_645 ?
O12 Eu S4 91.15(13) 7_646 4_645 ?
O21 Eu S4 80.48(14) . 4_645 ?
O20 Eu S4 99.41(13) . 4_645 ?
O19 Eu S4 102.79(14) . 4_645 ?
O22 Eu S4 94.25(14) . 4_645 ?
O14 Eu S4 27.41(12) 4_645 4_645 ?
O16 Eu S4 27.85(12) 4_645 4_645 ?
O8 Na1 O28 82.8(3) . . ?
O8 Na1 O23 105.1(3) . 4_655 ?
O28 Na1 O23 135.8(3) . 4_655 ?
O8 Na1 O18 72.8(2) . . ?
O28 Na1 O18 142.1(3) . . ?
O23 Na1 O18 79.6(2) 4_655 . ?
O8 Na1 O7 134.0(2) . . ?
O28 Na1 O7 90.4(3) . . ?
O23 Na1 O7 110.9(3) 4_655 . ?
O18 Na1 O7 86.3(2) . . ?
O8 Na1 O25 143.5(3) . 8_455 ?
O28 Na1 O25 81.0(3) . 8_455 ?
O23 Na1 O25 66.8(3) 4_655 8_455 ?
O18 Na1 O25 134.7(3) . 8_455 ?
O7 Na1 O25 78.7(2) . 8_455 ?
O26 Na2 O15 97.9(3) . . ?
O26 Na2 O27 110.1(4) . 2_756 ?
O15 Na2 O27 129.1(4) . 2_756 ?
O26 Na2 O27 76.6(4) . . ?
O15 Na2 O27 73.5(3) . . ?
O27 Na2 O27 72.9(4) 2_756 . ?
O26 Na2 O25 145.1(3) . . ?
O15 Na2 O25 91.5(2) . . ?
O27 Na2 O25 88.9(4) 2_756 . ?
O27 Na2 O25 138.1(4) . . ?
O26 Na2 O24 77.7(3) . . ?
O15 Na2 O24 81.1(2) . . ?
O27 Na2 O24 144.9(3) 2_756 . ?
O27 Na2 O24 140.6(4) . . ?
O25 Na2 O24 70.6(3) . . ?
O6 S1 O5 112.5(4) . . ?
O6 S1 O7 113.6(4) . . ?
O5 S1 O7 110.0(4) . . ?
O6 S1 C3 107.0(3) . . ?
O5 S1 C3 107.1(4) . . ?
O7 S1 C3 106.2(3) . . ?
O8 S2 O10 112.1(4) . . ?
O8 S2 O9 112.3(5) . . ?
O10 S2 O9 111.4(4) . . ?
O8 S2 C10 107.5(4) . . ?
O10 S2 C10 106.2(4) . . ?
O9 S2 C10 106.9(4) . . ?
O13 S3 O11 114.7(4) . . ?
O13 S3 O12 110.4(3) . . ?
O11 S3 O12 110.9(3) . . ?
O13 S3 C17 108.5(4) . . ?
O11 S3 C17 107.6(4) . . ?
O12 S3 C17 104.1(3) . . ?
O15 S4 O16 114.6(4) . . ?
O15 S4 O14 112.9(4) . . ?
O16 S4 O14 105.9(3) . . ?
O15 S4 C24 108.1(3) . . ?
O16 S4 C24 109.0(3) . . ?
O14 S4 C24 106.0(3) . . ?
O15 S4 Eu 131.6(2) . 4_655 ?
O16 S4 Eu 56.4(2) . 4_655 ?
O14 S4 Eu 49.5(2) . 4_655 ?
C24 S4 Eu 119.9(3) . 4_655 ?
C2 C1 C6 117.5(7) . . ?
C2 C1 C28 120.6(6) . . ?
C6 C1 C28 122.0(6) . . ?
C1 C2 C3 121.1(7) . . ?
C1 C2 H2 119.4 . . ?
C3 C2 H2 119.4 . . ?
C2 C3 C4 120.3(7) . . ?
C2 C3 S1 120.2(5) . . ?
C4 C3 S1 119.5(6) . . ?
C5 C4 C3 120.7(7) . . ?
C5 C4 H4 119.6 . . ?
C3 C4 H4 119.6 . . ?
C4 C5 C6 118.2(6) . . ?
C4 C5 C7 120.7(6) . . ?
C6 C5 C7 120.8(6) . . ?
O1 C6 C5 115.7(6) . . ?
O1 C6 C1 122.1(6) . . ?
C5 C6 C1 122.2(7) . . ?
C5 C7 C8 110.6(6) . . ?
C5 C7 H7A 109.5 . . ?
C8 C7 H7A 109.5 . . ?
C5 C7 H7B 109.5 . . ?
C8 C7 H7B 109.5 . . ?
H7A C7 H7B 108.1 . . ?
C13 C8 C9 118.8(7) . . ?
C13 C8 C7 122.7(7) . . ?
C9 C8 C7 118.5(6) . . ?
C10 C9 C8 120.6(7) . . ?
C10 C9 H9 119.7 . . ?
C8 C9 H9 119.7 . . ?
C11 C10 C9 119.0(7) . . ?
C11 C10 S2 120.9(6) . . ?
C9 C10 S2 120.1(6) . . ?
C10 C11 C12 121.8(7) . . ?
C10 C11 H11 119.1 . . ?
C12 C11 H11 119.1 . . ?
C11 C12 C13 117.8(7) . . ?
C11 C12 C14 119.9(7) . . ?
C13 C12 C14 122.1(7) . . ?
O2 C13 C8 121.4(7) . . ?
O2 C13 C12 116.7(7) . . ?
C8 C13 C12 121.8(7) . . ?
C12 C14 C15 111.6(6) . . ?
C12 C14 H14A 109.3 . . ?
C15 C14 H14A 109.3 . . ?
C12 C14 H14B 109.3 . . ?
C15 C14 H14B 109.3 . . ?
H14A C14 H14B 108.0 . . ?
C16 C15 C20 119.4(7) . . ?
C16 C15 C14 121.1(7) . . ?
C20 C15 C14 119.4(7) . . ?
C15 C16 C17 120.6(7) . . ?
C15 C16 H16 119.7 . . ?
C17 C16 H16 119.7 . . ?
C18 C17 C16 120.1(7) . . ?
C18 C17 S3 123.0(6) . . ?
C16 C17 S3 116.9(5) . . ?
C17 C18 C19 120.7(7) . . ?
C17 C18 H18 119.6 . . ?
C19 C18 H18 119.6 . . ?
C18 C19 C20 118.2(6) . . ?
C18 C19 C21 121.4(6) . . ?
C20 C19 C21 120.4(6) . . ?
O3 C20 C15 116.8(7) . . ?
O3 C20 C19 122.3(6) . . ?
C15 C20 C19 120.9(7) . . ?
C19 C21 C22 111.8(5) . . ?
C19 C21 H21A 109.3 . . ?
C22 C21 H21A 109.3 . . ?
C19 C21 H21B 109.3 . . ?
C22 C21 H21B 109.3 . . ?
H21A C21 H21B 107.9 . . ?
C23 C22 C27 119.7(6) . . ?
C23 C22 C21 119.0(7) . . ?
C27 C22 C21 121.3(6) . . ?
C24 C23 C22 120.3(7) . . ?
C24 C23 H23 119.9 . . ?
C22 C23 H23 119.9 . . ?
C25 C24 C23 120.3(7) . . ?
C25 C24 S4 118.9(5) . . ?
C23 C24 S4 120.6(6) . . ?
C24 C25 C26 121.3(7) . . ?
C24 C25 H25 119.3 . . ?
C26 C25 H25 119.3 . . ?
C25 C26 C27 118.2(7) . . ?
C25 C26 C28 119.8(6) . . ?
C27 C26 C28 121.9(6) . . ?
O4 C27 C22 121.5(6) . . ?
O4 C27 C26 118.2(6) . . ?
C22 C27 C26 120.2(6) . . ?
C1 C28 C26 114.7(6) . . ?
C1 C28 H28A 108.6 . . ?
C26 C28 H28A 108.6 . . ?
C1 C28 H28B 108.6 . . ?
C26 C28 H28B 108.6 . . ?
H28A C28 H28B 107.6 . . ?
C30 C29 N1 122.1(10) . . ?
C30 C29 H29 119.0 . . ?
N1 C29 H29 119.0 . . ?
C29 C30 N2 120.8(9) . . ?
C29 C30 H30 119.6 . . ?
N2 C30 H30 119.6 . . ?
C32 C31 N1 121.3(10) . . ?
C32 C31 H31 119.4 . . ?
N1 C31 H31 119.4 . . ?
C31 C32 N2 121.8(11) . . ?
C31 C32 H32 119.1 . . ?
N2 C32 H32 119.1 . . ?
O17 N1 C29 121.3(12) . . ?
O17 N1 C31 123.2(11) . . ?
C29 N1 C31 115.4(10) . . ?
O18 N2 C32 122.1(10) . . ?
O18 N2 C30 119.4(9) . . ?
C32 N2 C30 118.5(10) . . ?
C6 O1 H1 109.5 . . ?
C13 O2 H2A 109.5 . . ?
C20 O3 H3 109.5 . . ?
C27 O4 Eu 139.4(4) . . ?
S1 O7 Na1 123.6(3) . . ?
S2 O8 Na1 165.1(4) . . ?
S3 O12 Eu 146.6(3) . 7_646 ?
S4 O14 Eu 103.1(3) . 4_655 ?
S4 O15 Na2 151.9(4) . . ?
S4 O16 Eu 95.8(3) . 4_655 ?
N2 O18 Na1 121.9(6) . . ?
Na2 O25 Na1 107.2(4) . 8_556 ?
Na2 O27 Na2 103.6(4) 2_756 . ?

loop_
_geom_bond_atom_site_label_1
_geom_bond_atom_site_label_2
_geom_bond_distance
_geom_bond_site_symmetry_2
_geom_bond_publ_flag
Eu O4 2.286(5) . ?
Eu O12 2.332(5) 7_646 ?
Eu O21 2.403(5) . ?
Eu O20 2.408(5) . ?
Eu O19 2.424(5) . ?
Eu O22 2.430(5) . ?
Eu O14 2.451(5) 4_645 ?
Eu O16 2.628(6) 4_645 ?
Eu S4 3.1398(18) 4_645 ?
Na1 O8 2.812(7) . ?
Na1 O28 2.856(11) . ?
Na1 O23 2.863(9) 4_655 ?
Na1 O18 2.937(10) . ?
Na1 O7 2.948(7) . ?
Na1 O25 2.956(10) 8_455 ?
Na2 O26 2.757(10) . ?
Na2 O15 2.808(7) . ?
Na2 O27 2.812(13) 2_756 ?
Na2 O27 2.822(13) . ?
Na2 O25 2.825(11) . ?
Na2 O24 2.920(9) . ?
S1 O6 1.424(6) . ?
S1 O5 1.455(6) . ?
S1 O7 1.472(6) . ?
S1 C3 1.771(7) . ?
S2 O8 1.442(7) . ?
S2 O10 1.448(7) . ?
S2 O9 1.459(6) . ?
S2 C10 1.762(8) . ?
S3 O13 1.424(6) . ?
S3 O11 1.444(6) . ?
S3 O12 1.471(5) . ?
S3 C17 1.750(8) . ?
S4 O15 1.434(6) . ?
S4 O16 1.474(5) . ?
S4 O14 1.484(5) . ?
S4 C24 1.746(7) . ?
S4 Eu 3.1398(18) 4_655 ?
C1 C2 1.372(10) . ?
C1 C6 1.401(10) . ?
C1 C28 1.509(10) . ?
C2 C3 1.372(10) . ?
C2 H2 0.9300 . ?
C3 C4 1.382(10) . ?
C4 C5 1.366(10) . ?
C4 H4 0.9300 . ?
C5 C6 1.385(10) . ?
C5 C7 1.512(10) . ?
C6 O1 1.382(8) . ?
C7 C8 1.525(9) . ?
C7 H7A 0.9700 . ?
C7 H7B 0.9700 . ?
C8 C13 1.387(10) . ?
C8 C9 1.399(10) . ?
C9 C10 1.393(10) . ?
C9 H9 0.9300 . ?
C10 C11 1.390(11) . ?
C11 C12 1.392(11) . ?
C11 H11 0.9300 . ?
C12 C13 1.397(10) . ?
C12 C14 1.504(10) . ?
C13 O2 1.356(8) . ?
C14 C15 1.517(10) . ?
C14 H14A 0.9700 . ?
C14 H14B 0.9700 . ?
C15 C16 1.373(10) . ?
C15 C20 1.394(10) . ?
C16 C17 1.403(10) . ?
C16 H16 0.9300 . ?
C17 C18 1.372(10) . ?
C18 C19 1.405(10) . ?
C18 H18 0.9300 . ?
C19 C20 1.411(10) . ?
C19 C21 1.510(9) . ?
C20 O3 1.355(9) . ?
C21 C22 1.528(10) . ?
C21 H21A 0.9700 . ?
C21 H21B 0.9700 . ?
C22 C23 1.397(10) . ?
C22 C27 1.400(10) . ?
C23 C24 1.389(10) . ?
C23 H23 0.9300 . ?
C24 C25 1.385(10) . ?
C25 C26 1.395(10) . ?
C25 H25 0.9300 . ?
C26 C27 1.429(9) . ?
C26 C28 1.517(10) . ?
C27 O4 1.346(8) . ?
C28 H28A 0.9700 . ?
C28 H28B 0.9700 . ?
C29 C30 1.335(13) . ?
C29 N1 1.339(13) . ?
C29 H29 0.9300 . ?
C30 N2 1.336(12) . ?
C30 H30 0.9300 . ?
C31 C32 1.298(17) . ?
C31 N1 1.406(17) . ?
C31 H31 0.9300 . ?
C32 N2 1.332(14) . ?
C32 H32 0.9300 . ?
N1 O17 1.300(12) . ?
N2 O18 1.315(11) . ?
O1 H1 0.8200 . ?
O2 H2A 0.8200 . ?
O3 H3 0.8200 . ?
O12 Eu 2.332(5) 7_646 ?
O14 Eu 2.451(5) 4_655 ?
O16 Eu 2.628(6) 4_655 ?
O23 Na1 2.863(9) 4_645 ?
O25 Na1 2.956(10) 8_556 ?
O27 Na2 2.812(13) 2_756 ?

loop_
_geom_torsion_atom_site_label_1
_geom_torsion_atom_site_label_2
_geom_torsion_atom_site_label_3
_geom_torsion_atom_site_label_4
_geom_torsion
_geom_torsion_site_symmetry_1
_geom_torsion_site_symmetry_2
_geom_torsion_site_symmetry_3
_geom_torsion_site_symmetry_4
_geom_torsion_publ_flag
C6 C1 C2 C3 0.1(11) . . . . ?
C28 C1 C2 C3 -179.4(7) . . . . ?
C1 C2 C3 C4 -0.4(11) . . . . ?
C1 C2 C3 S1 -178.0(6) . . . . ?
O6 S1 C3 C2 -33.4(8) . . . . ?
O5 S1 C3 C2 87.4(7) . . . . ?
O7 S1 C3 C2 -155.1(6) . . . . ?
O6 S1 C3 C4 149.0(7) . . . . ?
O5 S1 C3 C4 -90.1(7) . . . . ?
O7 S1 C3 C4 27.4(7) . . . . ?
C2 C3 C4 C5 0.6(11) . . . . ?
S1 C3 C4 C5 178.2(6) . . . . ?
C3 C4 C5 C6 -0.4(11) . . . . ?
C3 C4 C5 C7 173.8(7) . . . . ?
C4 C5 C6 O1 -179.7(6) . . . . ?
C7 C5 C6 O1 6.1(10) . . . . ?
C4 C5 C6 C1 0.1(11) . . . . ?
C7 C5 C6 C1 -174.1(7) . . . . ?
C2 C1 C6 O1 179.8(6) . . . . ?
C28 C1 C6 O1 -0.7(11) . . . . ?
C2 C1 C6 C5 0.1(11) . . . . ?
C28 C1 C6 C5 179.6(7) . . . . ?
C4 C5 C7 C8 -104.1(8) . . . . ?
C6 C5 C7 C8 69.9(9) . . . . ?
C5 C7 C8 C13 -108.2(7) . . . . ?
C5 C7 C8 C9 71.1(8) . . . . ?
C13 C8 C9 C10 1.9(10) . . . . ?
C7 C8 C9 C10 -177.5(6) . . . . ?
C8 C9 C10 C11 1.0(11) . . . . ?
C8 C9 C10 S2 -177.5(5) . . . . ?
O8 S2 C10 C11 158.9(7) . . . . ?
O10 S2 C10 C11 38.8(7) . . . . ?
O9 S2 C10 C11 -80.2(7) . . . . ?
O8 S2 C10 C9 -22.5(7) . . . . ?
O10 S2 C10 C9 -142.7(6) . . . . ?
O9 S2 C10 C9 98.3(7) . . . . ?
C9 C10 C11 C12 -2.7(11) . . . . ?
S2 C10 C11 C12 175.9(6) . . . . ?
C10 C11 C12 C13 1.3(11) . . . . ?
C10 C11 C12 C14 177.3(7) . . . . ?
C9 C8 C13 O2 175.0(6) . . . . ?
C7 C8 C13 O2 -5.7(10) . . . . ?
C9 C8 C13 C12 -3.4(10) . . . . ?
C7 C8 C13 C12 175.9(6) . . . . ?
C11 C12 C13 O2 -176.6(6) . . . . ?
C14 C12 C13 O2 7.4(10) . . . . ?
C11 C12 C13 C8 1.8(10) . . . . ?
C14 C12 C13 C8 -174.1(6) . . . . ?
C11 C12 C14 C15 -67.8(9) . . . . ?
C13 C12 C14 C15 108.1(8) . . . . ?
C12 C14 C15 C16 102.5(8) . . . . ?
C12 C14 C15 C20 -75.4(9) . . . . ?
C20 C15 C16 C17 0.2(11) . . . . ?
C14 C15 C16 C17 -177.7(7) . . . . ?
C15 C16 C17 C18 -0.3(11) . . . . ?
C15 C16 C17 S3 -178.4(6) . . . . ?
O13 S3 C17 C18 119.5(6) . . . . ?
O11 S3 C17 C18 -5.1(7) . . . . ?
O12 S3 C17 C18 -122.9(6) . . . . ?
O13 S3 C17 C16 -62.4(6) . . . . ?
O11 S3 C17 C16 172.9(6) . . . . ?
O12 S3 C17 C16 55.2(6) . . . . ?
C16 C17 C18 C19 1.3(10) . . . . ?
S3 C17 C18 C19 179.3(5) . . . . ?
C17 C18 C19 C20 -2.3(10) . . . . ?
C17 C18 C19 C21 177.4(6) . . . . ?
C16 C15 C20 O3 179.3(7) . . . . ?
C14 C15 C20 O3 -2.7(10) . . . . ?
C16 C15 C20 C19 -1.2(11) . . . . ?
C14 C15 C20 C19 176.7(6) . . . . ?
C18 C19 C20 O3 -178.3(6) . . . . ?
C21 C19 C20 O3 1.9(10) . . . . ?
C18 C19 C20 C15 2.2(10) . . . . ?
C21 C19 C20 C15 -177.5(6) . . . . ?
C18 C19 C21 C22 -103.3(8) . . . . ?
C20 C19 C21 C22 76.4(8) . . . . ?
C19 C21 C22 C23 77.6(8) . . . . ?
C19 C21 C22 C27 -100.9(8) . . . . ?
C27 C22 C23 C24 2.0(10) . . . . ?
C21 C22 C23 C24 -176.6(6) . . . . ?
C22 C23 C24 C25 -0.5(11) . . . . ?
C22 C23 C24 S4 173.8(5) . . . . ?
O15 S4 C24 C25 178.2(6) . . . . ?
O16 S4 C24 C25 -56.7(7) . . . . ?
O14 S4 C24 C25 56.8(6) . . . . ?
Eu S4 C24 C25 4.8(7) 4_655 . . . ?
O15 S4 C24 C23 3.8(7) . . . . ?
O16 S4 C24 C23 128.9(6) . . . . ?
O14 S4 C24 C23 -117.5(6) . . . . ?
Eu S4 C24 C23 -169.6(5) 4_655 . . . ?
C23 C24 C25 C26 -1.0(11) . . . . ?
S4 C24 C25 C26 -175.4(5) . . . . ?
C24 C25 C26 C27 1.0(10) . . . . ?
C24 C25 C26 C28 178.2(6) . . . . ?
C23 C22 C27 O4 -178.8(6) . . . . ?
C21 C22 C27 O4 -0.2(10) . . . . ?
C23 C22 C27 C26 -2.0(10) . . . . ?
C21 C22 C27 C26 176.6(6) . . . . ?
C25 C26 C27 O4 177.4(6) . . . . ?
C28 C26 C27 O4 0.3(10) . . . . ?
C25 C26 C27 C22 0.5(10) . . . . ?
C28 C26 C27 C22 -176.6(6) . . . . ?
C2 C1 C28 C26 105.2(8) . . . . ?
C6 C1 C28 C26 -74.3(9) . . . . ?
C25 C26 C28 C1 -78.3(8) . . . . ?
C27 C26 C28 C1 98.8(8) . . . . ?
N1 C29 C30 N2 -2.8(13) . . . . ?
N1 C31 C32 N2 -1.7(18) . . . . ?
C30 C29 N1 O17 -177.3(9) . . . . ?
C30 C29 N1 C31 -0.3(13) . . . . ?
C32 C31 N1 O17 179.4(10) . . . . ?
C32 C31 N1 C29 2.5(15) . . . . ?
C31 C32 N2 O18 178.9(10) . . . . ?
C31 C32 N2 C30 -1.4(15) . . . . ?
C29 C30 N2 O18 -176.7(8) . . . . ?
C29 C30 N2 C32 3.6(13) . . . . ?
C22 C27 O4 Eu -93.1(8) . . . . ?
C26 C27 O4 Eu 90.1(8) . . . . ?
O12 Eu O4 C27 105.6(7) 7_646 . . . ?
O21 Eu O4 C27 -113.9(7) . . . . ?
O20 Eu O4 C27 -43.1(6) . . . . ?
O19 Eu O4 C27 178.4(7) . . . . ?
O22 Eu O4 C27 29.5(7) . . . . ?
O14 Eu O4 C27 -21.4(9) 4_645 . . . ?
O16 Eu O4 C27 153.3(6) 4_645 . . . ?
S4 Eu O4 C27 72(6) 4_645 . . . ?
O6 S1 O7 Na1 -53.2(5) . . . . ?
O5 S1 O7 Na1 179.7(3) . . . . ?
C3 S1 O7 Na1 64.1(4) . . . . ?
O8 Na1 O7 S1 -81.6(5) . . . . ?
O28 Na1 O7 S1 -162.0(4) . . . . ?
O23 Na1 O7 S1 57.6(4) 4_655 . . . ?
O18 Na1 O7 S1 -19.8(4) . . . . ?
O25 Na1 O7 S1 117.2(4) 8_455 . . . ?
O10 S2 O8 Na1 105(2) . . . . ?
O9 S2 O8 Na1 -128.9(19) . . . . ?
C10 S2 O8 Na1 -11(2) . . . . ?
O28 Na1 O8 S2 110(2) . . . . ?
O23 Na1 O8 S2 -114(2) 4_655 . . . ?
O18 Na1 O8 S2 -40(2) . . . . ?
O7 Na1 O8 S2 27(2) . . . . ?
O25 Na1 O8 S2 174.5(18) 8_455 . . . ?
O13 S3 O12 Eu -88.1(6) . . . 7_646 ?
O11 S3 O12 Eu 40.1(7) . . . 7_646 ?
C17 S3 O12 Eu 155.6(6) . . . 7_646 ?
O15 S4 O14 Eu 125.9(3) . . . 4_655 ?
O16 S4 O14 Eu -0.2(4) . . . 4_655 ?
C24 S4 O14 Eu -115.9(3) . . . 4_655 ?
O16 S4 O15 Na2 -54.9(8) . . . . ?
O14 S4 O15 Na2 -176.2(6) . . . . ?
C24 S4 O15 Na2 66.9(8) . . . . ?
Eu S4 O15 Na2 -120.8(6) 4_655 . . . ?
O26 Na2 O15 S4 -70.0(8) . . . . ?
O27 Na2 O15 S4 166.1(7) 2_756 . . . ?
O27 Na2 O15 S4 -143.4(9) . . . . ?
O25 Na2 O15 S4 76.3(8) . . . . ?
O24 Na2 O15 S4 6.2(8) . . . . ?
O15 S4 O16 Eu -124.9(3) . . . 4_655 ?
O14 S4 O16 Eu 0.1(3) . . . 4_655 ?
C24 S4 O16 Eu 113.8(3) . . . 4_655 ?
C32 N2 O18 Na1 128.8(8) . . . . ?
C30 N2 O18 Na1 -50.8(9) . . . . ?
O8 Na1 O18 N2 -31.6(7) . . . . ?
O28 Na1 O18 N2 -84.0(9) . . . . ?
O23 Na1 O18 N2 77.9(7) 4_655 . . . ?
O7 Na1 O18 N2 -170.0(7) . . . . ?
O25 Na1 O18 N2 119.8(7) 8_455 . . . ?
O26 Na2 O25 Na1 178.6(4) . . . 8_556 ?
O15 Na2 O25 Na1 72.6(3) . . . 8_556 ?
O27 Na2 O25 Na1 -56.5(4) 2_756 . . 8_556 ?
O27 Na2 O25 Na1 6.0(6) . . . 8_556 ?
O24 Na2 O25 Na1 152.6(4) . . . 8_556 ?
O26 Na2 O27 Na2 96.0(5) . . . 2_756 ?
O15 Na2 O27 Na2 -161.4(6) . . . 2_756 ?
O27 Na2 O27 Na2 -20.2(8) 2_756 . . 2_756 ?
O25 Na2 O27 Na2 -88.3(7) . . . 2_756 ?
O24 Na2 O27 Na2 146.7(3) . . . 2_756 ?
